data_4345606
loop_
_publ_author_name
'Lin, Li-Rong'
'Tang, Hui-Hui'
'Wang, Yun-Guang'
'Wang, Xuan'
'Fang, Xue-Ming'
'Ma, Li-Hua'

_publ_section_title
;
 Functionalized Lanthanide(III) Complexes Constructed from Azobenzene
 Derivative and \b-Diketone Ligands: Luminescent, Magnetic, and Reversible
 Trans-to-Cis Photoisomerization Properties.
;
_journal_issue 7
_journal_name_full 'Inorganic chemistry'
_journal_page_first 3889
_journal_page_last 3900
_journal_paper_doi 10.1021/acs.inorgchem.6b02819
_journal_volume 56
_journal_year 2017
_chemical_formula_moiety 'C49 H39 F9 La N7 O7'
_chemical_formula_sum 'C49 H39 F9 La N7 O7'
_chemical_formula_weight 1147.78
_space_group_crystal_system monoclinic
_space_group_IT_number 14
_space_group_name_Hall '-P 2ybc'
_space_group_name_H-M_alt 'P 1 21/c 1'
_symmetry_space_group_name_Hall '-P 2ybc'
_symmetry_space_group_name_H-M 'P 1 21/c 1'
_atom_sites_solution_hydrogens mixed
_audit_creation_method SHELXL-2014/7
_cell_angle_alpha 90
_cell_angle_beta 95.2710(10)
_cell_angle_gamma 90
_cell_formula_units_Z 4
_cell_length_a 25.9806(11)
_cell_length_b 9.7415(4)
_cell_length_c 19.6248(7)
_cell_measurement_reflns_used 9286
_cell_measurement_temperature 203(2)
_cell_measurement_theta_max 28.47
_cell_measurement_theta_min 2.23
_cell_volume 4945.8(3)
_computing_cell_refinement 'SAINT (Bruker, 1999)'
_computing_data_collection 'SMART (Bruker, 1999)'
_computing_data_reduction 'SAINT (Bruker, 1999)'
_computing_molecular_graphics 'SHELXTL (Sheldrick, 2014)'
_computing_publication_material 'SHELXTL (Sheldrick, 2014)'
_computing_structure_refinement 'SHELXL-2014/7 (Sheldrick, 2014)'
_computing_structure_solution 'SHELXS-2014/5 (Sheldrick, 2014)'
_diffrn_ambient_temperature 203(2)
_diffrn_detector_area_resol_mean 0.811
_diffrn_measured_fraction_theta_full 0.994
_diffrn_measured_fraction_theta_max 0.994
_diffrn_measurement_device_type 'multiwire proportional'
_diffrn_measurement_method 'phi and omega scans'
_diffrn_radiation_type MoK\a
_diffrn_radiation_wavelength 0.71073
_diffrn_reflns_av_R_equivalents 0.0882
_diffrn_reflns_av_unetI/netI 0.0738
_diffrn_reflns_Laue_measured_fraction_full 0.994
_diffrn_reflns_Laue_measured_fraction_max 0.994
_diffrn_reflns_limit_h_max 31
_diffrn_reflns_limit_h_min -31
_diffrn_reflns_limit_k_max 11
_diffrn_reflns_limit_k_min -10
_diffrn_reflns_limit_l_max 23
_diffrn_reflns_limit_l_min -23
_diffrn_reflns_number 38361
_diffrn_reflns_point_group_measured_fraction_full 0.994
_diffrn_reflns_point_group_measured_fraction_max 0.994
_diffrn_reflns_theta_full 25.242
_diffrn_reflns_theta_max 25.499
_diffrn_reflns_theta_min 3.004
_diffrn_source 'fine-focus sealed tube'
_exptl_absorpt_coefficient_mu 0.956
_exptl_absorpt_correction_type multi-scan
_exptl_absorpt_process_details '(SADABS; Sheldrick, 1997)'
_exptl_crystal_colour red
_exptl_crystal_density_diffrn 1.541
_exptl_crystal_density_method 'not measured'
_exptl_crystal_description block
_exptl_crystal_F_000 2304
_exptl_crystal_size_max 0.150
_exptl_crystal_size_mid 0.120
_exptl_crystal_size_min 0.100
_exptl_transmission_factor_max 0.898
_exptl_transmission_factor_min 0.856
_refine_diff_density_max 1.126
_refine_diff_density_min -1.374
_refine_diff_density_rms 0.108
_refine_ls_extinction_coef 0.0024(2)
_refine_ls_extinction_expression Fc^*^=kFc[1+0.001xFc^2^\l^3^/sin(2\q)]^-1/4^
_refine_ls_extinction_method 'SHELXL-2014/7 (Sheldrick 2014'
_refine_ls_goodness_of_fit_ref 1.072
_refine_ls_hydrogen_treatment constr
_refine_ls_matrix_type full
_refine_ls_number_parameters 661
_refine_ls_number_reflns 9156
_refine_ls_number_restraints 0
_refine_ls_restrained_S_all 1.072
_refine_ls_R_factor_all 0.0950
_refine_ls_R_factor_gt 0.0495
_refine_ls_shift/su_max 0.001
_refine_ls_shift/su_mean 0.000
_refine_ls_structure_factor_coef Fsqd
_refine_ls_weighting_details 'w=1/[\s^2^(Fo^2^)+(0.0601P)^2^+2.0262P] where P=(Fo^2^+2Fc^2^)/3'
_refine_ls_weighting_scheme calc
_refine_ls_wR_factor_gt 0.1104
_refine_ls_wR_factor_ref 0.1404
_reflns_Friedel_coverage 0.000
_reflns_number_gt 5650
_reflns_number_total 9156
_reflns_threshold_expression 'I > 2\s(I)'
_cod_data_source_file ic6b02819_si_002.cif
_cod_data_source_block y
_cod_database_code 4345606
_shelx_shelxl_version_number 2014/7
_shelx_space_group_comment
;
The symmetry employed for this shelxl refinement is uniquely defined
by the following loop, which should always be used as a source of
symmetry information in preference to the above space-group names.
They are only intended as comments.
;
_shelx_estimated_absorpt_t_min 0.870
_shelx_estimated_absorpt_t_max 0.910

loop_
_space_group_symop_operation_xyz
'x, y, z'
'-x, y+1/2, -z+1/2'
'-x, -y, -z'
'x, -y-1/2, z-1/2'

loop_
_atom_site_label
_atom_site_type_symbol
_atom_site_fract_x
_atom_site_fract_y
_atom_site_fract_z
_atom_site_U_iso_or_equiv
_atom_site_adp_type
_atom_site_occupancy
_atom_site_site_symmetry_order
_atom_site_calc_flag
_atom_site_refinement_flags_posn
_atom_site_refinement_flags_adp
C15 C 0.4172(3) 0.2110(10) 0.1714(6) 0.134(4) Uani 1 1 d . .
H15 H 0.4189 0.3055 0.1780 0.161 Uiso 1 1 calc R U
La1 La 0.19111(2) 0.25230(3) 0.15526(2) 0.03390(14) Uani 1 1 d . .
O5 O 0.25600(12) 0.3514(4) 0.24372(16) 0.0454(9) Uani 1 1 d . .
O1 O 0.12753(12) 0.3430(4) 0.06408(15) 0.0418(9) Uani 1 1 d . .
O2 O 0.10304(12) 0.1630(4) 0.16966(16) 0.0431(9) Uani 1 1 d . .
O3 O 0.28064(13) 0.1712(4) 0.13487(18) 0.0495(10) Uani 1 1 d . .
O6 O 0.17867(14) 0.0481(4) 0.07949(16) 0.0488(10) Uani 1 1 d . .
N7 N 0.21111(16) 0.0415(4) 0.2468(2) 0.0393(10) Uani 1 1 d . .
F3 F -0.01881(12) 0.0351(4) 0.10993(17) 0.0689(11) Uani 1 1 d . .
C38 C 0.1406(2) 0.7371(5) 0.1812(3) 0.0426(13) Uani 1 1 d . .
H38 H 0.1446 0.8139 0.1541 0.051 Uiso 1 1 calc R U
N6 N 0.15095(15) 0.4941(4) 0.1970(2) 0.0399(10) Uani 1 1 d . .
N3 N 0.20982(16) 0.3440(4) 0.33514(19) 0.0402(11) Uani 1 1 d . .
H3A H 0.1981 0.4196 0.3540 0.048 Uiso 1 1 d R U
C33 C 0.2521(2) 0.3781(5) 0.3052(3) 0.0402(13) Uani 1 1 d . .
N4 N 0.16705(15) 0.2833(4) 0.2941(2) 0.0365(10) Uani 1 1 d . .
O4 O 0.23857(14) 0.4293(4) 0.09642(17) 0.0501(10) Uani 1 1 d . .
C9 C 0.06446(19) 0.1471(5) 0.1270(2) 0.0371(12) Uani 1 1 d . .
C35 C 0.12923(18) 0.5062(5) 0.2571(2) 0.0377(12) Uani 1 1 d . .
C8 C 0.0532(2) 0.2057(5) 0.0631(2) 0.0393(13) Uani 1 1 d . .
H8 H 0.0239 0.1761 0.0363 0.047 Uiso 1 1 calc R U
F5 F 0.2717(2) 0.6322(5) 0.0137(2) 0.1198(17) Uani 1 1 d . .
C6 C 0.06281(19) 0.3881(5) -0.0254(2) 0.0372(12) Uani 1 1 d . .
C10 C 0.0244(2) 0.0497(6) 0.1512(3) 0.0534(16) Uani 1 1 d . .
C41 C 0.19485(19) 0.0417(5) 0.3105(3) 0.0416(13) Uani 1 1 d . .
C39 C 0.15619(19) 0.6101(6) 0.1611(2) 0.0426(14) Uani 1 1 d . .
H39 H 0.1713 0.6037 0.1201 0.051 Uiso 1 1 calc R U
C36 C 0.11380(19) 0.6315(6) 0.2808(3) 0.0440(14) Uani 1 1 d . .
H36 H 0.1000 0.6373 0.3228 0.053 Uiso 1 1 calc R U
F2 F 0.04234(14) -0.0730(4) 0.1648(3) 0.1077(17) Uani 1 1 d . .
C40 C 0.1558(2) 0.1481(5) 0.3249(3) 0.0438(13) Uani 1 1 d . .
H40A H 0.1217 0.1174 0.3067 0.053 Uiso 1 1 calc R U
H40B H 0.1555 0.1587 0.3740 0.053 Uiso 1 1 calc R U
C7 C 0.0842(2) 0.3080(5) 0.0368(2) 0.0369(12) Uani 1 1 d . .
F1 F 0.00828(15) 0.0977(5) 0.21045(19) 0.1005(15) Uani 1 1 d . .
C24 C 0.4788(4) 0.7518(11) 0.5105(5) 0.114(4) Uani 1 1 d . .
C30 C 0.2951(2) 0.4464(6) 0.3458(3) 0.0494(15) Uani 1 1 d . .
C1 C 0.0842(2) 0.5131(6) -0.0386(3) 0.0472(14) Uani 1 1 d . .
H1 H 0.1116 0.5460 -0.0094 0.057 Uiso 1 1 calc R U
F6 F 0.2780(2) 0.6932(5) 0.1171(3) 0.1249(18) Uani 1 1 d . .
C34 C 0.12155(18) 0.3752(5) 0.2950(2) 0.0374(12) Uani 1 1 d . .
H34A H 0.1158 0.3963 0.3420 0.045 Uiso 1 1 calc R U
H34B H 0.0911 0.3284 0.2742 0.045 Uiso 1 1 calc R U
C45 C 0.2428(2) -0.0603(6) 0.2316(3) 0.0472(14) Uani 1 1 d . .
H45 H 0.2550 -0.0603 0.1884 0.057 Uiso 1 1 calc R U
C44 C 0.2586(2) -0.1647(6) 0.2759(3) 0.0537(15) Uani 1 1 d . .
H44 H 0.2798 -0.2348 0.2627 0.064 Uiso 1 1 calc R U
C37 C 0.1189(2) 0.7483(6) 0.2423(3) 0.0469(14) Uani 1 1 d . .
H37 H 0.1079 0.8330 0.2573 0.056 Uiso 1 1 calc R U
C42 C 0.2098(2) -0.0588(6) 0.3582(3) 0.0515(15) Uani 1 1 d . .
H42 H 0.1983 -0.0564 0.4017 0.062 Uiso 1 1 calc R U
C2 C 0.0656(2) 0.5912(6) -0.0944(3) 0.0542(16) Uani 1 1 d . .
H2 H 0.0803 0.6760 -0.1024 0.065 Uiso 1 1 calc R U
C20 C 0.2968(3) 0.6022(8) 0.0736(4) 0.077(2) Uani 1 1 d . .
C5 C 0.0226(2) 0.3405(6) -0.0700(3) 0.0563(17) Uani 1 1 d . .
H5 H 0.0078 0.2556 -0.0622 0.068 Uiso 1 1 calc R U
C18 C 0.3274(2) 0.3714(7) 0.1109(3) 0.0665(18) Uani 1 1 d . .
H18 H 0.3604 0.4069 0.1084 0.080 Uiso 1 1 calc R U
C21 C 0.5651(3) 0.8758(9) 0.5817(4) 0.092(3) Uani 1 1 d . .
C19 C 0.2860(2) 0.4554(7) 0.0953(3) 0.0567(16) Uani 1 1 d . .
C43 C 0.2419(2) -0.1621(6) 0.3402(3) 0.0565(16) Uani 1 1 d . .
H43 H 0.2524 -0.2303 0.3717 0.068 Uiso 1 1 calc R U
C17 C 0.3224(2) 0.2320(7) 0.1307(3) 0.0577(17) Uani 1 1 d . .
C3 C 0.0252(2) 0.5420(6) -0.1379(3) 0.0537(16) Uani 1 1 d . .
H3 H 0.0125 0.5942 -0.1754 0.064 Uiso 1 1 calc R U
F4 F 0.34418(18) 0.6332(5) 0.0714(4) 0.163(3) Uani 1 1 d . .
N2 N 0.4381(3) 0.6366(9) 0.4434(4) 0.123(3) Uani 1 1 d . .
C4 C 0.0038(2) 0.4180(7) -0.1266(3) 0.0643(19) Uani 1 1 d . .
H4 H -0.0232 0.3849 -0.1565 0.077 Uiso 1 1 calc R U
C31 C 0.2953(3) 0.4860(7) 0.4133(3) 0.073(2) Uani 1 1 d . .
H31 H 0.2669 0.4679 0.4374 0.088 Uiso 1 1 calc R U
C16 C 0.3709(2) 0.1480(8) 0.1471(3) 0.0715(19) Uani 1 1 d . .
C32 C 0.3385(3) 0.5536(9) 0.4451(4) 0.099(3) Uani 1 1 d . .
H32 H 0.3375 0.5849 0.4898 0.119 Uiso 1 1 calc R U
C22 C 0.5712(4) 0.7704(9) 0.5336(6) 0.146(5) Uani 1 1 d . .
H22 H 0.6040 0.7418 0.5242 0.175 Uiso 1 1 calc R U
C29 C 0.3379(3) 0.4777(9) 0.3135(4) 0.099(3) Uani 1 1 d . .
H29 H 0.3383 0.4563 0.2674 0.119 Uiso 1 1 calc R U
C11 C 0.3694(3) 0.0088(9) 0.1407(3) 0.078(2) Uani 1 1 d . .
H11 H 0.3380 -0.0335 0.1269 0.094 Uiso 1 1 calc R U
C12 C 0.4131(3) -0.0717(10) 0.1541(5) 0.112(3) Uani 1 1 d . .
H12 H 0.4110 -0.1665 0.1491 0.135 Uiso 1 1 calc R U
C14 C 0.4608(3) 0.1283(13) 0.1854(7) 0.167(5) Uani 1 1 d . .
H14 H 0.4917 0.1688 0.2026 0.201 Uiso 1 1 calc R U
C13 C 0.4594(4) -0.0107(13) 0.1746(6) 0.148(5) Uani 1 1 d . .
H13 H 0.4895 -0.0627 0.1812 0.177 Uiso 1 1 calc R U
N1 N 0.4223(4) 0.6944(11) 0.4825(4) 0.142(4) Uani 1 1 d . .
C25 C 0.4744(4) 0.8560(15) 0.5555(5) 0.171(6) Uani 1 1 d . .
H25 H 0.4414 0.8856 0.5632 0.206 Uiso 1 1 calc R U
C27 C 0.3807(3) 0.5744(9) 0.4138(6) 0.110(4) Uani 1 1 d . .
C28 C 0.3803(3) 0.5398(11) 0.3470(5) 0.142(4) Uani 1 1 d . .
H28 H 0.4091 0.5583 0.3236 0.171 Uiso 1 1 calc R U
C26 C 0.5157(3) 0.9200(12) 0.5901(5) 0.146(5) Uani 1 1 d . .
H26 H 0.5106 0.9931 0.6193 0.175 Uiso 1 1 calc R U
C23 C 0.5272(4) 0.7104(10) 0.5005(6) 0.160(5) Uani 1 1 d . .
H23 H 0.5312 0.6386 0.4702 0.192 Uiso 1 1 calc R U
N1A N 0.6075(3) 0.9386(8) 0.6155(4) 0.114(3) Uani 1 1 d . .
C2A C 0.6020(4) 1.0500(13) 0.6617(5) 0.180(6) Uani 1 1 d . .
H2A1 H 0.5699 1.0412 0.6818 0.270 Uiso 1 1 calc R U
H2A2 H 0.6025 1.1352 0.6372 0.270 Uiso 1 1 calc R U
H2A3 H 0.6301 1.0484 0.6971 0.270 Uiso 1 1 calc R U
C1A C 0.6583(3) 0.8911(10) 0.6074(7) 0.209(7) Uani 1 1 d . .
H1A1 H 0.6773 0.8820 0.6515 0.314 Uiso 1 1 calc R U
H1A2 H 0.6755 0.9558 0.5803 0.314 Uiso 1 1 calc R U
H1A3 H 0.6565 0.8036 0.5848 0.314 Uiso 1 1 calc R U
O7 O 0.18447(19) 0.1219(5) -0.0272(2) 0.0769(14) Uani 1 1 d . .
C1S C 0.1756(2) 0.0371(6) 0.0166(3) 0.0461(14) Uani 1 1 d . .
F3S F 0.10657(19) -0.1079(6) -0.0153(4) 0.201(4) Uani 1 1 d . .
F1S F 0.1697(2) -0.1308(5) -0.07190(19) 0.1250(19) Uani 1 1 d . .
C2S C 0.1556(3) -0.1018(7) -0.0101(3) 0.0602(18) Uani 1 1 d . .
F2S F 0.1731(2) -0.2044(4) 0.0259(2) 0.128(2) Uani 1 1 d . .

loop_
_atom_site_aniso_label
_atom_site_aniso_U_11
_atom_site_aniso_U_22
_atom_site_aniso_U_33
_atom_site_aniso_U_23
_atom_site_aniso_U_13
_atom_site_aniso_U_12
C15 0.050(5) 0.104(8) 0.245(13) 0.038(7) -0.004(6) -0.007(5)
La1 0.03581(19) 0.0332(2) 0.0324(2) -0.00185(14) 0.00163(13) -0.00452(14)
O5 0.037(2) 0.060(3) 0.039(2) -0.0039(18) -0.0008(17) -0.0147(18)
O1 0.040(2) 0.048(2) 0.0359(18) -0.0011(17) -0.0078(16) -0.0038(17)
O2 0.037(2) 0.053(3) 0.0380(19) -0.0003(18) -0.0028(17) -0.0063(18)
O3 0.038(2) 0.052(3) 0.059(2) -0.005(2) 0.0093(18) -0.0026(19)
O6 0.062(2) 0.051(3) 0.0329(19) -0.0131(17) -0.0014(17) -0.0037(19)
N7 0.043(3) 0.037(3) 0.037(2) 0.001(2) 0.003(2) -0.001(2)
F3 0.0442(19) 0.082(3) 0.077(2) 0.028(2) -0.0151(17) -0.0241(18)
C38 0.049(3) 0.034(3) 0.043(3) -0.003(3) -0.006(3) 0.000(3)
N6 0.044(3) 0.036(3) 0.040(2) -0.001(2) 0.005(2) -0.001(2)
N3 0.041(3) 0.037(3) 0.043(2) -0.008(2) 0.003(2) -0.002(2)
C33 0.041(3) 0.037(3) 0.040(3) -0.003(2) -0.010(3) -0.006(2)
N4 0.035(2) 0.034(3) 0.040(2) -0.0003(19) 0.0028(19) -0.0065(18)
O4 0.049(2) 0.053(3) 0.049(2) 0.0028(19) 0.0108(18) -0.0068(19)
C9 0.036(3) 0.034(3) 0.042(3) -0.002(2) 0.005(2) -0.003(2)
C35 0.035(3) 0.037(3) 0.040(3) -0.005(2) -0.003(2) 0.000(2)
C8 0.041(3) 0.037(3) 0.039(3) 0.004(2) 0.001(2) -0.006(2)
F5 0.168(5) 0.089(4) 0.098(3) 0.039(3) -0.008(3) -0.025(3)
C6 0.042(3) 0.034(3) 0.035(3) 0.002(2) 0.004(2) 0.001(2)
C10 0.047(3) 0.056(4) 0.056(4) 0.018(3) -0.003(3) 0.000(3)
C41 0.037(3) 0.034(3) 0.052(3) 0.005(3) -0.003(3) -0.011(2)
C39 0.043(3) 0.053(4) 0.031(3) 0.004(3) -0.001(2) -0.004(3)
C36 0.042(3) 0.048(4) 0.042(3) -0.010(3) 0.002(2) 0.002(3)
F2 0.060(2) 0.066(3) 0.192(5) 0.066(3) -0.017(3) -0.009(2)
C40 0.043(3) 0.041(3) 0.047(3) 0.006(3) 0.002(3) -0.005(3)
C7 0.044(3) 0.031(3) 0.035(3) -0.005(2) 0.002(2) 0.004(2)
F1 0.078(3) 0.162(5) 0.065(2) 0.012(3) 0.023(2) -0.043(3)
C24 0.078(6) 0.153(10) 0.100(7) 0.010(6) -0.056(6) -0.072(6)
C30 0.048(3) 0.045(4) 0.052(3) -0.008(3) -0.012(3) -0.001(3)
C1 0.052(3) 0.045(4) 0.043(3) 0.001(3) -0.006(3) -0.004(3)
F6 0.181(5) 0.063(3) 0.136(4) -0.010(3) 0.041(4) -0.036(3)
C34 0.039(3) 0.040(3) 0.035(3) 0.001(2) 0.010(2) 0.001(2)
C45 0.046(3) 0.040(4) 0.055(3) 0.000(3) 0.005(3) -0.001(3)
C44 0.049(3) 0.036(4) 0.075(4) 0.000(3) 0.001(3) 0.006(3)
C37 0.044(3) 0.039(3) 0.055(3) -0.010(3) -0.008(3) 0.007(3)
C42 0.056(4) 0.046(4) 0.051(3) 0.008(3) -0.003(3) -0.005(3)
C2 0.077(4) 0.040(4) 0.045(3) 0.001(3) -0.001(3) -0.007(3)
C20 0.066(5) 0.067(6) 0.099(6) 0.017(5) 0.019(4) -0.011(4)
C5 0.066(4) 0.057(4) 0.043(3) 0.010(3) -0.007(3) -0.024(3)
C18 0.043(4) 0.064(5) 0.093(5) 0.011(4) 0.010(3) -0.007(3)
C21 0.067(5) 0.113(7) 0.091(5) -0.002(5) -0.024(4) -0.041(5)
C19 0.051(4) 0.061(4) 0.059(4) 0.009(3) 0.014(3) -0.014(3)
C43 0.052(4) 0.045(4) 0.069(4) 0.013(3) -0.006(3) 0.002(3)
C17 0.042(3) 0.068(5) 0.066(4) 0.002(3) 0.015(3) -0.001(3)
C3 0.070(4) 0.050(4) 0.041(3) 0.011(3) 0.003(3) 0.011(3)
F4 0.078(3) 0.101(4) 0.313(8) 0.079(5) 0.038(4) -0.028(3)
N2 0.104(6) 0.142(8) 0.131(7) -0.023(6) 0.050(5) -0.008(5)
C4 0.069(4) 0.075(5) 0.045(3) 0.016(3) -0.014(3) -0.017(4)
C31 0.067(4) 0.087(5) 0.063(4) -0.026(4) -0.010(4) -0.001(4)
C16 0.055(4) 0.075(6) 0.086(5) 0.014(4) 0.015(4) 0.002(4)
C32 0.095(6) 0.114(7) 0.079(5) -0.047(5) -0.040(5) 0.015(6)
C22 0.085(7) 0.096(8) 0.243(14) -0.046(8) -0.060(8) -0.010(5)
C29 0.061(5) 0.146(8) 0.089(5) -0.024(5) 0.003(4) -0.055(5)
C11 0.057(4) 0.089(6) 0.090(5) -0.008(5) 0.013(4) 0.012(4)
C12 0.086(6) 0.104(7) 0.148(8) 0.010(6) 0.014(6) 0.035(6)
C14 0.057(6) 0.141(11) 0.301(16) 0.082(12) 0.008(7) 0.013(6)
C13 0.068(6) 0.139(10) 0.238(13) 0.064(10) 0.027(7) 0.047(7)
N1 0.150(8) 0.201(10) 0.079(5) -0.022(6) 0.038(5) 0.056(7)
C25 0.078(7) 0.288(17) 0.145(9) -0.043(11) -0.010(7) -0.088(9)
C27 0.079(6) 0.092(7) 0.146(9) -0.025(6) -0.056(6) -0.020(5)
C28 0.083(6) 0.205(12) 0.134(8) -0.031(8) -0.019(6) -0.081(7)
C26 0.077(6) 0.227(13) 0.133(8) -0.069(8) 0.012(6) -0.064(7)
C23 0.118(9) 0.096(8) 0.245(14) -0.044(8) -0.101(9) -0.017(6)
N1A 0.080(5) 0.133(7) 0.120(5) -0.019(5) -0.035(4) -0.049(5)
C2A 0.135(9) 0.255(16) 0.145(9) -0.097(10) -0.010(7) -0.082(9)
C1A 0.090(7) 0.119(9) 0.391(19) -0.077(11) -0.128(10) 0.024(6)
O7 0.130(4) 0.049(3) 0.056(3) 0.009(2) 0.030(3) 0.000(3)
C1S 0.052(3) 0.041(4) 0.046(3) -0.005(3) 0.005(3) 0.008(3)
F3S 0.072(3) 0.143(5) 0.381(10) -0.160(6) -0.011(5) -0.019(3)
F1S 0.238(6) 0.083(3) 0.054(2) -0.034(2) 0.015(3) -0.011(3)
C2S 0.083(5) 0.049(4) 0.044(4) 0.000(3) -0.015(3) 0.004(4)
F2S 0.250(7) 0.048(3) 0.080(3) -0.001(2) -0.019(4) 0.002(3)

loop_
_atom_type_symbol
_atom_type_description
_atom_type_scat_dispersion_real
_atom_type_scat_dispersion_imag
_atom_type_scat_source
C C 0.0033 0.0016 'International Tables Vol C Tables 4.2.6.8 and 6.1.1.4'
H H 0.0000 0.0000 'International Tables Vol C Tables 4.2.6.8 and 6.1.1.4'
N N 0.0061 0.0033 'International Tables Vol C Tables 4.2.6.8 and 6.1.1.4'
O O 0.0106 0.0060 'International Tables Vol C Tables 4.2.6.8 and 6.1.1.4'
F F 0.0171 0.0103 'International Tables Vol C Tables 4.2.6.8 and 6.1.1.4'
La La -0.2871 2.4523 'International Tables Vol C Tables 4.2.6.8 and 6.1.1.4'

loop_
_geom_angle_atom_site_label_1
_geom_angle_atom_site_label_2
_geom_angle_atom_site_label_3
_geom_angle
C16 C15 C14 118.1(9)
C16 C15 H15 120.9
C14 C15 H15 120.9
O4 La1 O1 75.05(11)
O4 La1 O6 108.79(12)
O1 La1 O6 79.20(11)
O4 La1 O2 143.30(11)
O1 La1 O2 69.43(11)
O6 La1 O2 73.62(12)
O4 La1 O5 73.81(11)
O1 La1 O5 136.42(12)
O6 La1 O5 140.03(12)
O2 La1 O5 128.65(11)
O4 La1 O3 68.71(12)
O1 La1 O3 123.99(11)
O6 La1 O3 74.08(12)
O2 La1 O3 141.20(13)
O5 La1 O3 70.02(11)
O4 La1 N6 76.04(12)
O1 La1 N6 70.25(11)
O6 La1 N6 146.79(11)
O2 La1 N6 83.51(12)
O5 La1 N6 73.19(12)
O3 La1 N6 134.47(12)
O4 La1 N7 139.10(12)
O1 La1 N7 144.18(11)
O6 La1 N7 78.45(12)
O2 La1 N7 77.59(12)
O5 La1 N7 76.07(12)
O3 La1 N7 75.39(12)
N6 La1 N7 120.20(12)
O4 La1 N4 122.22(11)
O1 La1 N4 117.30(11)
O6 La1 N4 128.68(12)
O2 La1 N4 69.26(10)
O5 La1 N4 59.42(11)
O3 La1 N4 117.93(11)
N6 La1 N4 60.11(12)
N7 La1 N4 60.11(12)
C33 O5 La1 130.0(3)
C7 O1 La1 136.5(3)
C9 O2 La1 130.8(3)
C17 O3 La1 133.1(4)
C1S O6 La1 131.4(4)
C45 N7 C41 117.2(4)
C45 N7 La1 119.3(3)
C41 N7 La1 123.1(3)
C39 C38 C37 118.6(5)
C39 C38 H38 120.7
C37 C38 H38 120.7
C39 N6 C35 116.8(4)
C39 N6 La1 120.5(3)
C35 N6 La1 122.4(3)
C33 N3 N4 118.7(4)
C33 N3 H3A 107.7
N4 N3 H3A 107.2
O5 C33 N3 121.2(4)
O5 C33 C30 119.4(5)
N3 C33 C30 119.4(5)
N3 N4 C34 108.7(4)
N3 N4 C40 107.9(3)
C34 N4 C40 110.0(4)
N3 N4 La1 110.5(3)
C34 N4 La1 108.6(3)
C40 N4 La1 111.2(3)
C19 O4 La1 132.9(4)
O2 C9 C8 130.0(5)
O2 C9 C10 113.4(4)
C8 C9 C10 116.6(4)
N6 C35 C36 121.8(5)
N6 C35 C34 116.2(4)
C36 C35 C34 121.9(5)
C9 C8 C7 122.9(4)
C9 C8 H8 118.5
C7 C8 H8 118.5
C1 C6 C5 118.3(5)
C1 C6 C7 119.0(4)
C5 C6 C7 122.7(5)
F2 C10 F3 107.1(5)
F2 C10 F1 105.9(5)
F3 C10 F1 104.5(5)
F2 C10 C9 113.2(5)
F3 C10 C9 116.2(4)
F1 C10 C9 109.1(5)
N7 C41 C42 122.0(5)
N7 C41 C40 116.7(4)
C42 C41 C40 121.0(5)
N6 C39 C38 124.1(5)
N6 C39 H39 117.9
C38 C39 H39 117.9
C35 C36 C37 119.9(5)
C35 C36 H36 120.1
C37 C36 H36 120.1
N4 C40 C41 111.9(4)
N4 C40 H40A 109.2
C41 C40 H40A 109.2
N4 C40 H40B 109.2
C41 C40 H40B 109.2
H40A C40 H40B 107.9
O1 C7 C8 124.0(4)
O1 C7 C6 117.0(5)
C8 C7 C6 118.8(4)
C23 C24 C25 117.0(7)
C23 C24 N1 132.3(10)
C25 C24 N1 110.6(10)
C29 C30 C31 117.0(6)
C29 C30 C33 117.5(5)
C31 C30 C33 125.5(6)
C6 C1 C2 121.3(5)
C6 C1 H1 119.3
C2 C1 H1 119.3
N4 C34 C35 111.4(4)
N4 C34 H34A 109.3
C35 C34 H34A 109.3
N4 C34 H34B 109.3
C35 C34 H34B 109.3
H34A C34 H34B 108.0
N7 C45 C44 123.9(5)
N7 C45 H45 118.0
C44 C45 H45 118.0
C43 C44 C45 117.9(6)
C43 C44 H44 121.0
C45 C44 H44 121.0
C38 C37 C36 118.7(5)
C38 C37 H37 120.7
C36 C37 H37 120.7
C43 C42 C41 118.9(6)
C43 C42 H42 120.5
C41 C42 H42 120.5
C3 C2 C1 119.3(5)
C3 C2 H2 120.3
C1 C2 H2 120.3
F4 C20 F5 108.4(7)
F4 C20 F6 105.8(7)
F5 C20 F6 103.9(7)
F4 C20 C19 115.8(7)
F5 C20 C19 111.5(6)
F6 C20 C19 110.7(6)
C6 C5 C4 120.8(5)
C6 C5 H5 119.6
C4 C5 H5 119.6
C19 C18 C17 123.1(6)
C19 C18 H18 118.5
C17 C18 H18 118.5
N1A C21 C26 121.1(9)
N1A C21 C22 120.8(9)
C26 C21 C22 118.0(7)
O4 C19 C18 128.8(6)
O4 C19 C20 113.5(6)
C18 C19 C20 117.7(6)
C44 C43 C42 120.0(6)
C44 C43 H43 120.0
C42 C43 H43 120.0
O3 C17 C18 125.0(6)
O3 C17 C16 116.3(6)
C18 C17 C16 118.7(6)
C4 C3 C2 120.6(5)
C4 C3 H3 119.7
C2 C3 H3 119.7
N1 N2 C27 93.0(9)
C3 C4 C5 119.6(5)
C3 C4 H4 120.2
C5 C4 H4 120.2
C30 C31 C32 119.5(7)
C30 C31 H31 120.3
C32 C31 H31 120.3
C11 C16 C15 119.2(7)
C11 C16 C17 120.2(6)
C15 C16 C17 120.6(7)
C27 C32 C31 122.0(7)
C27 C32 H32 119.0
C31 C32 H32 119.0
C23 C22 C21 118.7(10)
C23 C22 H22 120.7
C21 C22 H22 120.7
C30 C29 C28 121.9(8)
C30 C29 H29 119.1
C28 C29 H29 119.1
C16 C11 C12 121.9(8)
C16 C11 H11 119.0
C12 C11 H11 119.0
C13 C12 C11 119.6(9)
C13 C12 H12 120.2
C11 C12 H12 120.2
C13 C14 C15 122.0(10)
C13 C14 H14 119.0
C15 C14 H14 119.0
C12 C13 C14 118.9(9)
C12 C13 H13 120.5
C14 C13 H13 120.5
N2 N1 C24 91.7(10)
C24 C25 C26 123.7(11)
C24 C25 H25 118.2
C26 C25 H25 118.2
C32 C27 C28 118.7(7)
C32 C27 N2 130.4(9)
C28 C27 N2 110.9(9)
C27 C28 C29 120.6(9)
C27 C28 H28 119.7
C29 C28 H28 119.7
C25 C26 C21 119.7(10)
C25 C26 H26 120.1
C21 C26 H26 120.1
C24 C23 C22 122.8(11)
C24 C23 H23 118.6
C22 C23 H23 118.6
C21 N1A C1A 120.8(8)
C21 N1A C2A 121.5(8)
C1A N1A C2A 117.7(7)
N1A C2A H2A1 109.5
N1A C2A H2A2 109.5
H2A1 C2A H2A2 109.5
N1A C2A H2A3 109.5
H2A1 C2A H2A3 109.5
H2A2 C2A H2A3 109.5
N1A C1A H1A1 109.5
N1A C1A H1A2 109.5
H1A1 C1A H1A2 109.5
N1A C1A H1A3 109.5
H1A1 C1A H1A3 109.5
H1A2 C1A H1A3 109.5
O7 C1S O6 129.9(6)
O7 C1S C2S 115.8(5)
O6 C1S C2S 114.2(5)
F3S C2S F2S 108.0(7)
F3S C2S F1S 106.0(6)
F2S C2S F1S 103.0(6)
F3S C2S C1S 112.1(6)
F2S C2S C1S 114.2(5)
F1S C2S C1S 112.9(6)

loop_
_geom_bond_atom_site_label_1
_geom_bond_atom_site_label_2
_geom_bond_distance
C15 C16 1.394(10)
C15 C14 1.397(11)
C15 H15 0.9300
La1 O4 2.467(4)
La1 O1 2.484(3)
La1 O6 2.486(3)
La1 O2 2.488(3)
La1 O5 2.500(3)
La1 O3 2.523(4)
La1 N6 2.732(4)
La1 N7 2.747(4)
La1 N4 2.867(4)
O5 C33 1.249(6)
O1 C7 1.250(5)
O2 C9 1.255(5)
O3 C17 1.246(6)
O6 C1S 1.235(6)
N7 C45 1.341(6)
N7 C41 1.355(6)
F3 C10 1.329(6)
C38 C39 1.371(7)
C38 C37 1.374(8)
C38 H38 0.9300
N6 C39 1.344(6)
N6 C35 1.358(6)
N3 C33 1.333(6)
N3 N4 1.439(5)
N3 H3A 0.8900
C33 C30 1.472(6)
N4 C34 1.484(6)
N4 C40 1.490(6)
O4 C19 1.261(6)
C9 C8 1.384(6)
C9 C10 1.517(7)
C35 C36 1.379(7)
C35 C34 1.500(7)
C8 C7 1.408(7)
C8 H8 0.9300
F5 C20 1.324(8)
C6 C1 1.372(7)
C6 C5 1.381(7)
C6 C7 1.511(6)
C10 F2 1.302(6)
C10 F1 1.354(7)
C41 C42 1.386(7)
C41 C40 1.496(7)
C39 H39 0.9300
C36 C37 1.380(7)
C36 H36 0.9300
C40 H40A 0.9700
C40 H40B 0.9700
C24 C23 1.352(14)
C24 C25 1.357(15)
C24 N1 1.620(11)
C30 C29 1.363(8)
C30 C31 1.379(7)
C1 C2 1.383(7)
C1 H1 0.9300
F6 C20 1.351(9)
C34 H34A 0.9700
C34 H34B 0.9700
C45 C44 1.376(7)
C45 H45 0.9300
C44 C43 1.372(8)
C44 H44 0.9300
C37 H37 0.9300
C42 C43 1.373(8)
C42 H42 0.9300
C2 C3 1.377(7)
C2 H2 0.9300
C20 F4 1.273(7)
C20 C19 1.525(9)
C5 C4 1.393(7)
C5 H5 0.9300
C18 C19 1.363(8)
C18 C17 1.421(8)
C18 H18 0.9300
C21 N1A 1.375(8)
C21 C26 1.377(11)
C21 C22 1.414(12)
C43 H43 0.9300
C17 C16 1.512(8)
C3 C4 1.357(8)
C3 H3 0.9300
N2 N1 1.063(8)
N2 C27 1.663(10)
C4 H4 0.9300
C31 C32 1.399(9)
C31 H31 0.9300
C16 C11 1.362(10)
C32 C27 1.321(12)
C32 H32 0.9300
C22 C23 1.391(11)
C22 H22 0.9300
C29 C28 1.372(9)
C29 H29 0.9300
C11 C12 1.385(9)
C11 H11 0.9300
C12 C13 1.370(12)
C12 H12 0.9300
C14 C13 1.370(14)
C14 H14 0.9300
C13 H13 0.9300
C25 C26 1.369(11)
C25 H25 0.9300
C27 C28 1.352(12)
C28 H28 0.9300
C26 H26 0.9300
C23 H23 0.9300
N1A C1A 1.422(11)
N1A C2A 1.429(12)
C2A H2A1 0.9600
C2A H2A2 0.9600
C2A H2A3 0.9600
C1A H1A1 0.9600
C1A H1A2 0.9600
C1A H1A3 0.9600
O7 C1S 1.229(6)
C1S C2S 1.525(8)
F3S C2S 1.271(7)
F1S C2S 1.328(7)
C2S F2S 1.283(7)

loop_
_geom_hbond_atom_site_label_D
_geom_hbond_atom_site_label_H
_geom_hbond_atom_site_label_A
_geom_hbond_distance_DH
_geom_hbond_distance_HA
_geom_hbond_distance_DA
_geom_hbond_angle_DHA
_geom_hbond_site_symmetry_A
N3 H3A O7 0.89 2.42 2.857(6) 110.3 4_566
C39 H39 O4 0.93 2.51 3.130(7) 124.2 .
C45 H45 O3 0.93 2.60 3.161(7) 119.2 .
C25 H25 F4 0.93 2.55 3.426(11) 157.0 4_576
